data_1543542
loop_
_publ_author_name
'Smith, Graham'

_publ_section_title
;
 A second monoclinic polymorph of caesium salicylate monohydrate
;
_journal_coeditor_code WM4017
_journal_issue 6
_journal_name_full IUCrData
_journal_page_first x160980
_journal_paper_doi 10.1107/S2414314616009809
_journal_volume 1
_journal_year 2016
_chemical_formula_iupac '[Cs (C7 H5 O3) (H2 O)]'
_chemical_formula_moiety 'C7 H7 Cs O4'
_chemical_formula_sum 'C7 H7 Cs O4'
_chemical_formula_weight 288.04
_chemical_name_common 'caesium salicylate monohydrate'
_chemical_name_systematic
;
Poly[(\m~2~-aqua-\m~4~-(salicylato-\k^4^<i>O</i>^1^:<i>O</i>^1^:<i>O</i>^1'^:\
<i>O</i>^2^)-caesium]
;
_space_group_IT_number 14
_symmetry_cell_setting monoclinic
_symmetry_space_group_name_Hall '-P 2yn'
_symmetry_space_group_name_H-M 'P 1 21/n 1'
_atom_sites_solution_hydrogens geom
_atom_sites_solution_primary direct
_atom_sites_solution_secondary difmap
_audit_creation_method SHELXL-97
_cell_angle_alpha 90.00
_cell_angle_beta 100.661(7)
_cell_angle_gamma 90.00
_cell_formula_units_Z 4
_cell_length_a 6.3365(4)
_cell_length_b 21.5911(18)
_cell_length_c 6.6167(6)
_cell_measurement_reflns_used 1068
_cell_measurement_temperature 200.0(10)
_cell_measurement_theta_max 27.68
_cell_measurement_theta_min 3.42
_cell_volume 889.62(12)
_computing_cell_refinement
;
CrysAlis PRO (Agilent, 2014)
;
_computing_data_collection
;
CrysAlis PRO (Agilent, 2014)
;
_computing_data_reduction
;
CrysAlis PRO (Agilent, 2014)
;
_computing_molecular_graphics
;
PLATON (Spek, 2009)
;
_computing_publication_material
;
PLATON (Spek, 2009)
;
_computing_structure_refinement
;
SHELXL97 (Sheldrick, 2008) within WinGX (Farrugia, 2012)
;
_computing_structure_solution
;
SIR92 (Altomare <i>et al.</i>, 1993)
;
_diffrn_ambient_temperature 200.0(10)
_diffrn_detector_area_resol_mean 16.077
_diffrn_measured_fraction_theta_full 0.999
_diffrn_measured_fraction_theta_max 0.999
_diffrn_measurement_device_type 'Oxford Diffraction Gemini-S CCD-detector'
_diffrn_measurement_method '\w scans'
_diffrn_radiation_monochromator graphite
_diffrn_radiation_source 'Enhance (Mo) X-ray source'
_diffrn_radiation_type MoK\a
_diffrn_radiation_wavelength 0.71073
_diffrn_reflns_av_R_equivalents 0.0338
_diffrn_reflns_av_sigmaI/netI 0.0530
_diffrn_reflns_limit_h_max 7
_diffrn_reflns_limit_h_min -4
_diffrn_reflns_limit_k_max 26
_diffrn_reflns_limit_k_min -25
_diffrn_reflns_limit_l_max 8
_diffrn_reflns_limit_l_min -7
_diffrn_reflns_number 3528
_diffrn_reflns_theta_full 26.00
_diffrn_reflns_theta_max 26.00
_diffrn_reflns_theta_min 3.27
_diffrn_standards_number 0
_exptl_absorpt_coefficient_mu 4.134
_exptl_absorpt_correction_T_max 0.980
_exptl_absorpt_correction_T_min 0.758
_exptl_absorpt_correction_type multi-scan
_exptl_absorpt_process_details
;
(<i>CrysAlis PRO</i>; Agilent, 2014)
;
_exptl_crystal_colour colourless
_exptl_crystal_density_diffrn 2.151
_exptl_crystal_density_method 'not measured'
_exptl_crystal_description plate
_exptl_crystal_F_000 544
_exptl_crystal_size_max 0.35
_exptl_crystal_size_mid 0.25
_exptl_crystal_size_min 0.12
_refine_diff_density_max 0.758
_refine_diff_density_min -0.778
_refine_ls_extinction_method none
_refine_ls_goodness_of_fit_ref 1.015
_refine_ls_hydrogen_treatment mixed
_refine_ls_matrix_type full
_refine_ls_number_parameters 109
_refine_ls_number_reflns 1747
_refine_ls_number_restraints 0
_refine_ls_restrained_S_all 1.015
_refine_ls_R_factor_all 0.0430
_refine_ls_R_factor_gt 0.0328
_refine_ls_shift/su_max 0.001
_refine_ls_shift/su_mean 0.000
_refine_ls_structure_factor_coef Fsqd
_refine_ls_weighting_details 'calc w=1/[\s^2^(Fo^2^)+(0.0209P)^2^] where P=(Fo^2^+2Fc^2^)/3'
_refine_ls_weighting_scheme calc
_refine_ls_wR_factor_gt 0.0618
_refine_ls_wR_factor_ref 0.0670
_reflns_number_gt 1466
_reflns_number_total 1747
_reflns_threshold_expression I>2\s(I)
_cod_data_source_file wm4017sup1.cif
_cod_data_source_block I
_cod_original_sg_symbol_H-M 'P 21/n'
_cod_database_code 1543542

loop_
_symmetry_equiv_pos_as_xyz
'x, y, z'
'-x+1/2, y+1/2, -z+1/2'
'-x, -y, -z'
'x+1/2, -y+1/2, z+1/2'

loop_
_atom_site_aniso_label
_atom_site_aniso_U_11
_atom_site_aniso_U_22
_atom_site_aniso_U_33
_atom_site_aniso_U_12
_atom_site_aniso_U_13
_atom_site_aniso_U_23
Cs1 0.0266(2) 0.0422(2) 0.0263(2) -0.0017(2) 0.00410(10) -0.00040(10)
O1W 0.041(3) 0.051(2) 0.034(2) 0.006(2) -0.0055(19) -0.0114(16)
O2 0.029(2) 0.055(2) 0.052(2) -0.0078(19) 0.013(2) -0.005(2)
O11 0.050(3) 0.044(2) 0.0298(19) 0.0028(19) 0.0131(19) -0.0068(16)
O12 0.036(2) 0.051(2) 0.042(2) -0.0102(19) -0.0025(19) -0.0136(17)
C1 0.025(3) 0.021(2) 0.021(2) 0.004(2) -0.001(2) 0.0025(19)
C2 0.030(3) 0.024(2) 0.032(3) 0.004(2) 0.005(2) 0.004(2)
C3 0.051(4) 0.042(3) 0.035(3) 0.006(3) 0.015(3) -0.002(2)
C4 0.066(5) 0.033(3) 0.031(3) -0.005(3) -0.005(3) -0.009(2)
C5 0.050(4) 0.035(3) 0.044(3) -0.014(3) 0.000(3) 0.000(3)
C6 0.030(3) 0.030(2) 0.033(3) -0.004(2) 0.008(2) 0.003(2)
C11 0.036(3) 0.027(2) 0.024(3) 0.003(2) 0.003(2) 0.007(2)

loop_
_atom_site_type_symbol
_atom_site_label
_atom_site_fract_x
_atom_site_fract_y
_atom_site_fract_z
_atom_site_U_iso_or_equiv
_atom_site_thermal_displace_type
_atom_site_calc_flag
_atom_site_refinement_flags
_atom_site_occupancy
Cs Cs1 0.29377(5) 0.557880(10) 0.71890(4) 0.03180(10) Uani d . 1.000
O O1W 0.2151(7) 0.50214(16) 0.2782(5) 0.0436(14) Uani d D 1.000
O O2 0.5730(7) 0.61882(17) 0.4290(6) 0.0446(12) Uani d . 1.000
O O11 0.9693(6) 0.59022(14) 0.0129(5) 0.0405(14) Uani d . 1.000
O O12 0.6439(6) 0.58055(16) 0.0887(5) 0.0442(12) Uani d . 1.000
C C1 0.8959(8) 0.64355(18) 0.3047(7) 0.0230(14) Uani d . 1.000
C C2 0.7624(9) 0.64822(19) 0.4513(7) 0.0288(16) Uani d . 1.000
C C3 0.8274(10) 0.6841(2) 0.6268(8) 0.0418(19) Uani d . 1.000
C C4 1.0173(11) 0.7160(2) 0.6525(8) 0.045(2) Uani d . 1.000
C C5 1.1508(10) 0.7116(2) 0.5083(8) 0.0441(19) Uani d . 1.000
C C6 1.0884(8) 0.67583(19) 0.3357(7) 0.0307(16) Uani d . 1.000
C C11 0.8343(9) 0.6023(2) 0.1204(7) 0.0293(16) Uani d . 1.000
H H2 0.547(12) 0.605(3) 0.318(9) 0.0670 Uiso d . 1.000
H H3 0.74190 0.68640 0.72660 0.0500 Uiso c R 1.000
H H4 1.05740 0.74090 0.76780 0.0540 Uiso c R 1.000
H H5 1.28100 0.73270 0.52850 0.0530 Uiso c R 1.000
H H6 1.17670 0.67320 0.23820 0.0370 Uiso c R 1.000
H H11W 0.183(10) 0.4708(19) 0.191(7) 0.0650 Uiso d D 1.000
H H12W 0.184(11) 0.5353(18) 0.199(7) 0.0650 Uiso d D 1.000

loop_
_atom_type_symbol
_atom_type_description
_atom_type_scat_dispersion_real
_atom_type_scat_dispersion_imag
_atom_type_scat_source
C C 0.0033 0.0016 'International Tables Vol C Tables 4.2.6.8 and 6.1.1.4'
H H 0.0000 0.0000 'International Tables Vol C Tables 4.2.6.8 and 6.1.1.4'
O O 0.0106 0.0060 'International Tables Vol C Tables 4.2.6.8 and 6.1.1.4'
Cs Cs -0.3680 2.1192 'International Tables Vol C Tables 4.2.6.8 and 6.1.1.4'

loop_
_geom_angle_atom_site_label_1
_geom_angle_atom_site_label_2
_geom_angle_atom_site_label_3
_geom_angle_site_symmetry_1
_geom_angle_site_symmetry_3
_geom_angle
_geom_angle_publ_flag
O1W Cs1 O2 . . 66.33(10) no
O1W Cs1 O11 . 1_456 130.81(10) no
O1W Cs1 O12 . 1_556 142.02(11) no
O1W Cs1 O1W . 3_666 81.03(10) no
O1W Cs1 O12 . 3_666 89.90(9) no
O2 Cs1 O11 . 1_456 142.24(9) no
O2 Cs1 O12 . 1_556 90.83(10) no
O1W Cs1 O2 3_666 . 62.53(10) no
O2 Cs1 O12 . 3_666 125.89(10) no
O11 Cs1 O12 1_456 1_556 85.96(9) no
O1W Cs1 O11 3_666 1_456 141.96(8) no
O11 Cs1 O12 1_456 3_666 90.45(9) no
O1W Cs1 O12 3_666 1_556 61.23(9) no
O12 Cs1 O12 1_556 3_666 79.27(9) no
O1W Cs1 O12 3_666 3_666 66.30(9) no
Cs1 O1W Cs1 . 3_666 98.97(11) no
Cs1 O2 C2 . . 136.7(3) no
Cs1 O11 C11 1_654 . 177.0(3) no
Cs1 O12 C11 1_554 . 136.3(3) no
Cs1 O12 C11 3_666 . 103.4(3) no
Cs1 O12 Cs1 1_554 3_666 100.74(10) no
H11W O1W H12W . . 103(4) no
Cs1 O1W H11W 3_666 . 79(4) no
Cs1 O1W H12W 3_666 . 115(4) no
Cs1 O1W H11W . . 152(3) no
Cs1 O1W H12W . . 103(3) no
Cs1 O2 H2 . . 112(5) no
C2 O2 H2 . . 108(6) no
C2 C1 C6 . . 119.2(4) no
C2 C1 C11 . . 120.3(4) no
C6 C1 C11 . . 120.5(4) no
C1 C2 C3 . . 119.5(5) no
O2 C2 C1 . . 122.1(4) no
O2 C2 C3 . . 118.4(5) no
C2 C3 C4 . . 120.0(5) no
C3 C4 C5 . . 120.8(5) no
C4 C5 C6 . . 119.4(5) no
C1 C6 C5 . . 121.0(5) no
O11 C11 O12 . . 124.2(4) no
O11 C11 C1 . . 119.2(5) no
O12 C11 C1 . . 116.6(4) no
C2 C3 H3 . . 120.00 no
C4 C3 H3 . . 120.00 no
C3 C4 H4 . . 120.00 no
C5 C4 H4 . . 120.00 no
C4 C5 H5 . . 120.00 no
C6 C5 H5 . . 120.00 no
C1 C6 H6 . . 119.00 no
C5 C6 H6 . . 120.00 no

loop_
_geom_bond_atom_site_label_1
_geom_bond_atom_site_label_2
_geom_bond_site_symmetry_2
_geom_bond_distance
_geom_bond_publ_flag
Cs1 O12 1_556 3.023(3) yes
Cs1 O1W . 3.108(3) yes
Cs1 O2 . 3.130(4) yes
Cs1 O11 1_456 3.159(4) yes
Cs1 O12 3_666 3.244(3) yes
Cs1 O1W 3_666 3.368(4) yes
O2 C2 . 1.342(7) no
O11 C11 . 1.237(6) no
O12 C11 . 1.275(7) no
O1W H11W . 0.89(4) no
O1W H12W . 0.89(4) no
O2 H2 . 0.78(6) no
C1 C11 . 1.502(6) no
C1 C2 . 1.404(7) no
C1 C6 . 1.387(7) no
C2 C3 . 1.393(7) no
C3 C4 . 1.370(9) no
C4 C5 . 1.391(9) no
C5 C6 . 1.375(7) no
C3 H3 . 0.9300 no
C4 H4 . 0.9300 no
C5 H5 . 0.9300 no
C6 H6 . 0.9300 no

loop_
_geom_hbond_atom_site_label_D
_geom_hbond_atom_site_label_H
_geom_hbond_atom_site_label_A
_geom_hbond_site_symmetry_A
_geom_hbond_distance_DH
_geom_hbond_distance_HA
_geom_hbond_distance_DA
_geom_hbond_angle_DHA
_geom_hbond_publ_flag
O2 H2 O12 . 0.78(6) 1.82(6) 2.516(5) 148(8) yes
O1W H11W O11 3_665 0.89(4) 2.00(5) 2.867(5) 165(6) yes
O1W H11W O12 3_665 0.89(4) 2.57(5) 3.268(5) 136(5) yes
O1W H12W O11 1_455 0.89(4) 2.04(5) 2.848(5) 151(6) yes

loop_
_geom_torsion_atom_site_label_1
_geom_torsion_atom_site_label_2
_geom_torsion_atom_site_label_3
_geom_torsion_atom_site_label_4
_geom_torsion_site_symmetry_1
_geom_torsion_site_symmetry_3
_geom_torsion_site_symmetry_4
_geom_torsion
_geom_torsion_publ_flag
O2 Cs1 O1W Cs1 . . 3_666 63.85(11) no
O11 Cs1 O1W Cs1 1_456 . 3_666 -156.51(8) no
O12 Cs1 O1W Cs1 1_556 . 3_666 6.24(19) no
O1W Cs1 O1W Cs1 3_666 . 3_666 -0.02(13) no
O12 Cs1 O1W Cs1 3_666 . 3_666 -66.00(10) no
O1W Cs1 O2 C2 . . . -153.6(5) no
O11 Cs1 O2 C2 1_456 . . 79.6(5) no
O12 Cs1 O2 C2 1_556 . . -4.9(4) no
O1W Cs1 O2 C2 3_666 . . -61.6(4) no
O12 Cs1 O2 C2 3_666 . . -82.3(4) no
O1W Cs1 O12 C11 . 1_556 1_556 46.9(5) no
O2 Cs1 O12 C11 . 1_556 1_556 -3.8(4) no
O1W Cs1 O1W Cs1 . 3_666 3_666 0.00(10) no
O2 Cs1 O1W Cs1 . 3_666 3_666 -67.92(11) no
O1W Cs1 O12 C11 . 3_666 3_666 -73.3(3) no
O2 Cs1 O12 C11 . 3_666 3_666 -133.5(3) no
Cs1 O2 C2 C1 . . . 147.1(3) no
Cs1 O2 C2 C3 . . . -32.5(7) no
Cs1 O12 C11 O11 1_554 . . -42.2(7) no
Cs1 O12 C11 C1 1_554 . . 139.7(3) no
Cs1 O12 C11 O11 3_666 . . 79.6(5) no
Cs1 O12 C11 C1 3_666 . . -98.6(4) no
C6 C1 C2 O2 . . . 179.1(4) no
C6 C1 C2 C3 . . . -1.3(7) no
C11 C1 C2 O2 . . . -3.0(7) no
C11 C1 C2 C3 . . . 176.6(4) no
C2 C1 C6 C5 . . . 0.7(7) no
C11 C1 C6 C5 . . . -177.2(4) no
C2 C1 C11 O11 . . . -167.4(4) no
C2 C1 C11 O12 . . . 10.9(6) no
C6 C1 C11 O11 . . . 10.5(6) no
C6 C1 C11 O12 . . . -171.3(4) no
O2 C2 C3 C4 . . . -178.4(4) no
C1 C2 C3 C4 . . . 2.0(7) no
C2 C3 C4 C5 . . . -2.1(8) no
C3 C4 C5 C6 . . . 1.5(7) no
C4 C5 C6 C1 . . . -0.8(7) no

_cod_database_fobs_code 1543542
